data_4324934
loop_
_publ_author_name
'Pradip Pachfule'
'Raja Das'
'Pankaj Poddar'
'Rahul Banerjee'

_publ_contact_author
;
Dr. Rahul Banerjee
Scientist
Physical/Materials Chemistry Division  
National Chemical Laboratory
Dr. Homi Bhaba Road
Pune 411008, India
;
_publ_contact_author_email r.banerjee@ncl.res.in
_publ_contact_author_fax '91 020 2590 2636'
_publ_contact_author_phone '91 020 2590 2535'
_publ_section_title
;
 Structural, Magnetic, and Gas Adsorption Study of a Series of Partially
 Fluorinated Metal-Organic Frameworks (HF-MOFs)
;
_journal_name_full 'Inorganic Chemistry'
_journal_page_first 3855
_journal_page_last 3865
_journal_paper_doi 10.1021/ic1017246
_journal_volume 50
_journal_year 2011
_chemical_formula_moiety '2(C23 H15 F6 Mn N O4), H2O'
_chemical_formula_sum 'C46 H32 F12 Mn2 N2 O9'
_chemical_formula_weight 1094.62
_chemical_name_systematic
; 
 ? 
;
_space_group_IT_number 5
_symmetry_cell_setting monoclinic
_symmetry_space_group_name_Hall 'C 2y'
_symmetry_space_group_name_H-M 'C 1 2 1'
_atom_sites_solution_hydrogens geom
_atom_sites_solution_primary direct
_atom_sites_solution_secondary difmap
_audit_creation_method SHELXL-97
_cell_angle_alpha 90.00
_cell_angle_beta 105.461(5)
_cell_angle_gamma 90.00
_cell_formula_units_Z 2
_cell_length_a 28.086(8)
_cell_length_b 7.583(2)
_cell_length_c 12.109(3)
_cell_measurement_reflns_used 4365
_cell_measurement_temperature 293(2)
_cell_measurement_theta_max 25.000
_cell_measurement_theta_min 1.85
_cell_volume 2485.6(11)
_computing_cell_refinement 'Bruker SMART'
_computing_data_collection 'Bruker SMART'
_computing_data_reduction 'Bruker SAINT'
_computing_molecular_graphics 'Bruker SHELXTL'
_computing_publication_material 'Bruker SHELXTL'
_computing_structure_refinement 'Bruker SHELXTL'
_computing_structure_solution 'Bruker SHELXTL'
_diffrn_ambient_temperature 293(2)
_diffrn_measured_fraction_theta_full 1.000
_diffrn_measured_fraction_theta_max 1.000
_diffrn_radiation_monochromator graphite
_diffrn_radiation_source 'fine-focus sealed tube'
_diffrn_radiation_type MoK\a
_diffrn_radiation_wavelength 0.71073
_diffrn_reflns_av_R_equivalents 0.1027
_diffrn_reflns_av_sigmaI/netI 0.1112
_diffrn_reflns_limit_h_max 33
_diffrn_reflns_limit_h_min -33
_diffrn_reflns_limit_k_max 9
_diffrn_reflns_limit_k_min -9
_diffrn_reflns_limit_l_max 14
_diffrn_reflns_limit_l_min -14
_diffrn_reflns_number 11958
_diffrn_reflns_theta_full 25.00
_diffrn_reflns_theta_max 25.00
_diffrn_reflns_theta_min 1.50
_exptl_absorpt_coefficient_mu 0.607
_exptl_absorpt_correction_T_max 0.8787
_exptl_absorpt_correction_T_min 0.7076
_exptl_absorpt_correction_type multi-scan
_exptl_absorpt_process_details 'Blessing, Acta Cryst. (1995) A51 33-58'
_exptl_crystal_colour Colorless
_exptl_crystal_density_diffrn 1.463
_exptl_crystal_description cubic
_exptl_crystal_F_000 1104
_exptl_crystal_size_max 0.21
_exptl_crystal_size_mid 0.19
_exptl_crystal_size_min 0.14
_refine_diff_density_max 1.371
_refine_diff_density_min -0.361
_refine_diff_density_rms 0.100
_refine_ls_abs_structure_details 'Flack H D (1983), Acta Cryst. A39, 876-881'
_refine_ls_abs_structure_Flack 0.05(6)
_refine_ls_extinction_method none
_refine_ls_goodness_of_fit_ref 1.010
_refine_ls_hydrogen_treatment constr
_refine_ls_matrix_type full
_refine_ls_number_parameters 320
_refine_ls_number_reflns 4365
_refine_ls_number_restraints 4
_refine_ls_restrained_S_all 1.344
_refine_ls_R_factor_all 0.0959
_refine_ls_R_factor_gt 0.0682
_refine_ls_shift/su_max 0.002
_refine_ls_shift/su_mean 0.001
_refine_ls_structure_factor_coef Fsqd
_refine_ls_weighting_details 'calc w=1/[\s^2^(Fo^2^)+(0.0873P)^2^+0.0000P] where P=(Fo^2^+2Fc^2^)/3'
_refine_ls_weighting_scheme calc
_refine_ls_wR_factor_gt 0.1675
_refine_ls_wR_factor_ref 0.1797
_reflns_number_gt 2991
_reflns_number_total 4365
_reflns_threshold_expression >2sigma(I)
_cod_data_source_file ic1017246_si_002_3.cif
_cod_data_source_block Mn-FMOF-D
_cod_database_code 4324934

loop_
_symmetry_equiv_pos_as_xyz
'x, y, z'
'-x, y, -z'
'x+1/2, y+1/2, z'
'-x+1/2, y+1/2, -z'

loop_
_atom_site_label
_atom_site_type_symbol
_atom_site_fract_x
_atom_site_fract_y
_atom_site_fract_z
_atom_site_U_iso_or_equiv
_atom_site_adp_type
_atom_site_occupancy
_atom_site_symmetry_multiplicity
_atom_site_calc_flag
_atom_site_refinement_flags
C1 C 0.9551(4) 0.4594(12) 0.8164(8) 0.035(2) Uani 1 1 d .
C2 C 0.9218(3) 0.3832(13) 0.7059(7) 0.039(2) Uani 1 1 d .
C3 C 0.8823(4) 0.4815(14) 0.6458(8) 0.048(3) Uani 1 1 d .
H3 H 0.8761 0.5900 0.6749 0.058 Uiso 1 1 calc R
C4 C 0.8516(3) 0.4230(18) 0.5431(8) 0.052(3) Uani 1 1 d .
H4 H 0.8256 0.4929 0.5025 0.062 Uiso 1 1 calc R
C5 C 0.8601(3) 0.2578(13) 0.5012(7) 0.038(2) Uani 1 1 d .
C6 C 0.8998(3) 0.1612(17) 0.5624(7) 0.047(2) Uani 1 1 d .
H6 H 0.9061 0.0518 0.5344 0.057 Uiso 1 1 calc R
C7 C 0.9310(4) 0.2217(11) 0.6650(8) 0.040(2) Uani 1 1 d .
H7 H 0.9577 0.1538 0.7050 0.048 Uiso 1 1 calc R
C8 C 0.8273(3) 0.1786(18) 0.3902(7) 0.044(2) Uani 1 1 d .
C9 C 0.7959(4) 0.319(2) 0.3106(10) 0.066(4) Uani 1 1 d .
C10 C 0.7937(4) 0.044(2) 0.4314(11) 0.065(4) Uani 1 1 d .
C11 C 0.8591(3) 0.0839(14) 0.3187(8) 0.042(2) Uani 1 1 d .
C12 C 0.8987(3) 0.1851(16) 0.3025(8) 0.042(2) Uani 1 1 d .
H12 H 0.9050 0.2972 0.3341 0.051 Uiso 1 1 calc R
C13 C 0.9285(4) 0.1129(11) 0.2373(8) 0.040(2) Uani 1 1 d .
H13 H 0.9543 0.1794 0.2240 0.048 Uiso 1 1 calc R
C14 C 0.9201(3) -0.0547(14) 0.1929(7) 0.041(3) Uani 1 1 d .
C15 C 0.8814(4) -0.1481(14) 0.2108(9) 0.057(3) Uani 1 1 d .
H15 H 0.8757 -0.2612 0.1805 0.069 Uiso 1 1 calc R
C16 C 0.8505(4) -0.0824(18) 0.2716(8) 0.058(3) Uani 1 1 d .
H16 H 0.8240 -0.1492 0.2808 0.070 Uiso 1 1 calc R
C17 C 0.9534(4) -0.1333(14) 0.1256(8) 0.041(3) Uani 1 1 d .
C18 C 1.1071(4) 0.0291(17) 1.1213(10) 0.065(3) Uani 1 1 d .
H18 H 1.0893 -0.0660 1.1381 0.078 Uiso 1 1 calc R
C19 C 1.1593(5) 0.035(2) 1.1663(14) 0.104(5) Uani 1 1 d .
H19 H 1.1756 -0.0524 1.2162 0.125 Uiso 1 1 calc R
C20 C 1.1849(4) 0.169(2) 1.1357(13) 0.093(4) Uani 1 1 d .
H20 H 1.2192 0.1708 1.1604 0.112 Uiso 1 1 calc R
C21 C 1.1599(5) 0.3039(18) 1.0674(11) 0.071(4) Uani 1 1 d .
C22 C 1.1100(4) 0.2913(14) 1.0297(8) 0.047(3) Uani 1 1 d .
H22 H 1.0931 0.3809 0.9827 0.057 Uiso 1 1 calc R
C23 C 1.1868(6) 0.457(2) 1.0297(14) 0.114(6) Uani 1 1 d .
H23A H 1.1736 0.5664 1.0487 0.171 Uiso 1 1 calc R
H23B H 1.1824 0.4513 0.9484 0.171 Uiso 1 1 calc R
H23C H 1.2214 0.4505 1.0682 0.171 Uiso 1 1 calc R
F1 F 0.7744(2) 0.2474(10) 0.2063(5) 0.077(2) Uani 1 1 d .
F2 F 0.8224(3) 0.4528(10) 0.2936(5) 0.070(2) Uani 1 1 d .
F3 F 0.7594(2) 0.3810(13) 0.3506(5) 0.085(3) Uani 1 1 d .
F4 F 0.7570(2) -0.0152(10) 0.3405(6) 0.084(3) Uani 1 1 d .
F5 F 0.7706(2) 0.1221(10) 0.5007(6) 0.076(2) Uani 1 1 d .
F6 F 0.8179(3) -0.0912(11) 0.4841(5) 0.0719(18) Uani 1 1 d .
Mn1 Mn 1.0000 0.1623(3) 1.0000 0.0335(5) Uani 1 2 d S
Mn2 Mn 1.0000 0.6702(3) 1.0000 0.0339(5) Uani 1 2 d S
N1 N 1.0837(3) 0.1594(15) 1.0553(6) 0.0456(18) Uani 1 1 d .
O1 O 0.9918(3) 0.3658(9) 0.8717(5) 0.048(2) Uani 1 1 d .
O2 O 0.9457(3) 0.6039(10) 0.8481(6) 0.057(2) Uani 1 1 d .
O3 O 0.9896(3) -0.0476(10) 0.1150(6) 0.051(2) Uani 1 1 d .
O4 O 0.9424(3) -0.2829(10) 0.0835(6) 0.058(2) Uani 1 1 d .
O5 O 0.5000 0.1037(17) 0.5000 0.260(14) Uiso 1 2 d SD
H5A H 0.5000 -0.0346 0.5000 0.312 Uiso 1 2 d SD
H5B H 0.4894 0.1227 0.3945 0.312 Uiso 0.50 1 d PD

loop_
_atom_site_aniso_label
_atom_site_aniso_U_11
_atom_site_aniso_U_22
_atom_site_aniso_U_33
_atom_site_aniso_U_23
_atom_site_aniso_U_13
_atom_site_aniso_U_12
C1 0.045(6) 0.036(7) 0.025(5) 0.002(4) 0.009(4) -0.014(4)
C2 0.041(5) 0.046(7) 0.029(5) -0.002(4) 0.006(4) 0.003(5)
C3 0.047(6) 0.057(7) 0.035(6) -0.008(4) 0.002(5) 0.012(5)
C4 0.039(5) 0.068(7) 0.041(5) -0.020(7) 0.000(4) 0.012(7)
C5 0.031(5) 0.060(6) 0.021(5) -0.009(4) 0.005(4) 0.000(5)
C6 0.050(6) 0.047(5) 0.043(5) -0.008(6) 0.008(5) 0.009(7)
C7 0.048(6) 0.036(6) 0.033(5) 0.008(4) 0.006(5) 0.006(4)
C8 0.037(5) 0.057(6) 0.037(5) -0.011(6) 0.009(4) -0.009(6)
C9 0.038(7) 0.110(11) 0.043(7) -0.018(7) 0.000(5) 0.021(7)
C10 0.042(7) 0.105(11) 0.059(8) -0.031(8) 0.032(6) -0.023(7)
C11 0.026(5) 0.064(7) 0.035(5) -0.006(5) 0.008(4) -0.003(4)
C12 0.044(5) 0.039(6) 0.046(5) 0.003(5) 0.016(4) -0.007(5)
C13 0.044(6) 0.041(6) 0.040(5) 0.005(4) 0.021(5) -0.001(4)
C14 0.047(5) 0.052(7) 0.027(5) 0.001(5) 0.015(4) 0.007(5)
C15 0.070(8) 0.053(7) 0.053(7) -0.023(5) 0.025(6) -0.025(6)
C16 0.051(6) 0.076(7) 0.056(6) -0.036(8) 0.028(5) -0.014(7)
C17 0.042(6) 0.054(8) 0.026(5) 0.009(4) 0.009(4) 0.005(5)
C18 0.062(8) 0.058(7) 0.064(8) -0.003(6) -0.003(6) 0.003(6)
C19 0.050(9) 0.111(12) 0.122(13) 0.034(11) -0.027(9) 0.013(9)
C20 0.040(6) 0.100(10) 0.118(11) 0.011(12) -0.020(7) -0.022(10)
C21 0.061(8) 0.074(9) 0.065(8) -0.006(7) -0.005(7) -0.023(7)
C22 0.058(7) 0.046(6) 0.037(6) -0.012(5) 0.012(5) -0.001(5)
C23 0.096(11) 0.113(15) 0.131(14) -0.005(11) 0.026(10) -0.052(10)
F1 0.058(4) 0.120(6) 0.039(3) -0.025(4) -0.010(3) 0.009(4)
F2 0.068(4) 0.077(6) 0.057(4) 0.006(4) 0.006(3) 0.013(4)
F3 0.052(4) 0.132(8) 0.064(4) -0.018(5) 0.005(3) 0.046(5)
F4 0.046(4) 0.128(8) 0.081(5) -0.042(5) 0.021(4) -0.033(4)
F5 0.060(4) 0.111(7) 0.073(4) -0.027(4) 0.046(4) -0.016(4)
F6 0.078(5) 0.076(5) 0.071(4) -0.004(5) 0.037(4) -0.024(5)
Mn1 0.0437(11) 0.0309(10) 0.0251(10) 0.000 0.0076(8) 0.000
Mn2 0.0360(10) 0.0367(10) 0.0290(10) 0.000 0.0087(8) 0.000
N1 0.045(4) 0.047(4) 0.040(4) -0.008(5) 0.004(4) 0.001(6)
O1 0.048(4) 0.054(5) 0.034(4) 0.013(3) -0.003(3) -0.021(3)
O2 0.058(5) 0.070(6) 0.040(4) -0.020(4) 0.008(4) -0.007(4)
O3 0.050(4) 0.054(6) 0.056(4) 0.028(4) 0.030(4) 0.025(4)
O4 0.064(5) 0.065(6) 0.050(4) -0.016(4) 0.027(4) 0.011(4)

loop_
_atom_type_symbol
_atom_type_description
_atom_type_scat_dispersion_real
_atom_type_scat_dispersion_imag
_atom_type_scat_source
C C 0.0033 0.0016 'International Tables Vol C Tables 4.2.6.8 and 6.1.1.4'
F F 0.0171 0.0103 'International Tables Vol C Tables 4.2.6.8 and 6.1.1.4'
Mn Mn 0.3368 0.7283 'International Tables Vol C Tables 4.2.6.8 and 6.1.1.4'
N N 0.0061 0.0033 'International Tables Vol C Tables 4.2.6.8 and 6.1.1.4'
O O 0.0106 0.0060 'International Tables Vol C Tables 4.2.6.8 and 6.1.1.4'
H H 0.0000 0.0000 'International Tables Vol C Tables 4.2.6.8 and 6.1.1.4'

loop_
_geom_angle_atom_site_label_1
_geom_angle_atom_site_label_2
_geom_angle_atom_site_label_3
_geom_angle
_geom_angle_site_symmetry_1
_geom_angle_site_symmetry_3
O2 C1 O1 123.2(9) . .
O2 C1 C2 119.0(9) . .
O1 C1 C2 117.9(8) . .
C7 C2 C3 119.8(8) . .
C7 C2 C1 121.6(8) . .
C3 C2 C1 118.6(8) . .
C2 C3 C4 121.6(10) . .
C2 C3 H3 119.2 . .
C4 C3 H3 119.2 . .
C3 C4 C5 119.2(10) . .
C3 C4 H4 120.4 . .
C5 C4 H4 120.4 . .
C6 C5 C4 118.4(9) . .
C6 C5 C8 118.4(9) . .
C4 C5 C8 123.2(9) . .
C5 C6 C7 122.2(10) . .
C5 C6 H6 118.9 . .
C7 C6 H6 118.9 . .
C2 C7 C6 118.8(9) . .
C2 C7 H7 120.6 . .
C6 C7 H7 120.6 . .
C5 C8 C9 112.8(10) . .
C5 C8 C10 104.5(8) . .
C9 C8 C10 110.9(9) . .
C5 C8 C11 111.3(7) . .
C9 C8 C11 106.5(8) . .
C10 C8 C11 111.0(10) . .
F2 C9 F3 108.0(12) . .
F2 C9 F1 107.1(11) . .
F3 C9 F1 106.6(9) . .
F2 C9 C8 112.2(9) . .
F3 C9 C8 112.6(10) . .
F1 C9 C8 110.1(11) . .
F6 C10 F5 108.6(11) . .
F6 C10 F4 108.5(11) . .
F5 C10 F4 105.3(9) . .
F6 C10 C8 113.1(9) . .
F5 C10 C8 110.5(11) . .
F4 C10 C8 110.4(10) . .
C16 C11 C12 119.9(9) . .
C16 C11 C8 125.6(9) . .
C12 C11 C8 114.4(9) . .
C13 C12 C11 118.5(10) . .
C13 C12 H12 120.7 . .
C11 C12 H12 120.7 . .
C14 C13 C12 120.8(9) . .
C14 C13 H13 119.6 . .
C12 C13 H13 119.6 . .
C15 C14 C13 118.7(8) . .
C15 C14 C17 120.9(10) . .
C13 C14 C17 120.4(9) . .
C14 C15 C16 122.8(10) . .
C14 C15 H15 118.6 . .
C16 C15 H15 118.6 . .
C15 C16 C11 119.2(10) . .
C15 C16 H16 120.4 . .
C11 C16 H16 120.4 . .
O3 C17 O4 123.6(9) . .
O3 C17 C14 119.3(10) . .
O4 C17 C14 117.1(9) . .
N1 C18 C19 120.1(13) . .
N1 C18 H18 119.9 . .
C19 C18 H18 119.9 . .
C20 C19 C18 119.1(14) . .
C20 C19 H19 120.4 . .
C18 C19 H19 120.4 . .
C19 C20 C21 119.8(11) . .
C19 C20 H20 120.1 . .
C21 C20 H20 120.1 . .
C22 C21 C20 117.7(12) . .
C22 C21 C23 120.3(13) . .
C20 C21 C23 122.0(12) . .
N1 C22 C21 124.3(11) . .
N1 C22 H22 117.8 . .
C21 C22 H22 117.8 . .
C21 C23 H23A 109.5 . .
C21 C23 H23B 109.5 . .
H23A C23 H23B 109.5 . .
C21 C23 H23C 109.5 . .
H23A C23 H23C 109.5 . .
H23B C23 H23C 109.5 . .
O1 Mn1 O1 88.7(4) 2_757 .
O1 Mn1 O3 166.6(2) 2_757 2_756
O1 Mn1 O3 93.9(2) . 2_756
O1 Mn1 O3 93.9(2) 2_757 1_556
O1 Mn1 O3 166.6(2) . 1_556
O3 Mn1 O3 86.5(4) 2_756 1_556
O1 Mn1 N1 83.7(3) 2_757 .
O1 Mn1 N1 97.1(3) . .
O3 Mn1 N1 82.9(3) 2_756 .
O3 Mn1 N1 96.3(3) 1_556 .
O1 Mn1 N1 97.1(3) 2_757 2_757
O1 Mn1 N1 83.8(3) . 2_757
O3 Mn1 N1 96.3(3) 2_756 2_757
O3 Mn1 N1 82.9(3) 1_556 2_757
N1 Mn1 N1 178.9(6) . 2_757
O2 Mn2 O2 152.5(4) . 2_757
O2 Mn2 O4 95.1(3) . 2_766
O2 Mn2 O4 89.4(3) 2_757 2_766
O2 Mn2 O4 89.4(3) . 1_566
O2 Mn2 O4 95.1(3) 2_757 1_566
O4 Mn2 O4 161.0(4) 2_766 1_566
C18 N1 C22 118.9(9) . .
C18 N1 Mn1 119.5(8) . .
C22 N1 Mn1 121.5(7) . .
C1 O1 Mn1 133.5(6) . .
C1 O2 Mn2 108.8(7) . .
C17 O3 Mn1 134.4(6) . 1_554
C17 O4 Mn2 101.9(7) . 1_544
H5A O5 H5B 96.7 . .

loop_
_geom_bond_atom_site_label_1
_geom_bond_atom_site_label_2
_geom_bond_distance
_geom_bond_site_symmetry_2
C1 O2 1.213(10) .
C1 O1 1.282(11) .
C1 C2 1.527(12) .
C2 C7 1.371(12) .
C2 C3 1.373(13) .
C3 C4 1.384(13) .
C3 H3 0.9300 .
C4 C5 1.396(15) .
C4 H4 0.9300 .
C5 C6 1.374(13) .
C5 C8 1.535(12) .
C6 C7 1.393(13) .
C6 H6 0.9300 .
C7 H7 0.9300 .
C8 C9 1.545(17) .
C8 C10 1.558(17) .
C8 C11 1.573(14) .
C9 F2 1.308(15) .
C9 F3 1.331(12) .
C9 F1 1.359(12) .
C10 F6 1.300(16) .
C10 F5 1.328(12) .
C10 F4 1.368(13) .
C11 C16 1.379(15) .
C11 C12 1.407(13) .
C12 C13 1.407(13) .
C12 H12 0.9300 .
C13 C14 1.376(13) .
C13 H13 0.9300 .
C14 C15 1.362(14) .
C14 C17 1.517(13) .
C15 C16 1.373(13) .
C15 H15 0.9300 .
C16 H16 0.9300 .
C17 O3 1.242(12) .
C17 O4 1.248(11) .
C18 N1 1.329(15) .
C18 C19 1.422(17) .
C18 H18 0.9300 .
C19 C20 1.36(2) .
C19 H19 0.9300 .
C20 C21 1.382(19) .
C20 H20 0.9300 .
C21 C22 1.355(16) .
C21 C23 1.521(18) .
C22 N1 1.330(14) .
C22 H22 0.9300 .
C23 H23A 0.9600 .
C23 H23B 0.9600 .
C23 H23C 0.9600 .
Mn1 O1 2.158(7) 2_757
Mn1 O1 2.158(7) .
Mn1 O3 2.186(7) 2_756
Mn1 O3 2.186(7) 1_556
Mn1 N1 2.265(7) .
Mn1 N1 2.265(7) 2_757
Mn2 O2 2.113(7) .
Mn2 O2 2.113(7) 2_757
Mn2 O4 2.155(7) 2_766
Mn2 O4 2.155(7) 1_566
O3 Mn1 2.186(7) 1_554
O4 Mn2 2.155(7) 1_544
O5 H5A 1.0490 .
O5 H5B 1.2404 .

loop_
_geom_torsion_atom_site_label_1
_geom_torsion_atom_site_label_2
_geom_torsion_atom_site_label_3
_geom_torsion_atom_site_label_4
_geom_torsion
_geom_torsion_site_symmetry_1
_geom_torsion_site_symmetry_4
O2 C1 C2 C7 179.1(9) . .
O1 C1 C2 C7 -1.3(13) . .
O2 C1 C2 C3 0.2(13) . .
O1 C1 C2 C3 179.8(8) . .
C7 C2 C3 C4 -1.0(15) . .
C1 C2 C3 C4 177.8(9) . .
C2 C3 C4 C5 1.9(16) . .
C3 C4 C5 C6 -1.8(15) . .
C3 C4 C5 C8 178.0(9) . .
C4 C5 C6 C7 1.0(15) . .
C8 C5 C6 C7 -178.9(9) . .
C3 C2 C7 C6 0.1(14) . .
C1 C2 C7 C6 -178.7(8) . .
C5 C6 C7 C2 -0.1(15) . .
C6 C5 C8 C9 -160.8(9) . .
C4 C5 C8 C9 19.3(13) . .
C6 C5 C8 C10 78.7(12) . .
C4 C5 C8 C10 -101.2(12) . .
C6 C5 C8 C11 -41.2(13) . .
C4 C5 C8 C11 139.0(10) . .
C5 C8 C9 F2 50.2(11) . .
C10 C8 C9 F2 166.9(9) . .
C11 C8 C9 F2 -72.2(11) . .
C5 C8 C9 F3 -71.9(13) . .
C10 C8 C9 F3 44.8(14) . .
C11 C8 C9 F3 165.7(10) . .
C5 C8 C9 F1 169.3(9) . .
C10 C8 C9 F1 -74.0(12) . .
C11 C8 C9 F1 46.9(13) . .
C5 C8 C10 F6 -68.1(12) . .
C9 C8 C10 F6 170.2(9) . .
C11 C8 C10 F6 52.0(11) . .
C5 C8 C10 F5 53.9(13) . .
C9 C8 C10 F5 -67.8(12) . .
C11 C8 C10 F5 174.0(9) . .
C5 C8 C10 F4 170.1(10) . .
C9 C8 C10 F4 48.3(13) . .
C11 C8 C10 F4 -69.9(12) . .
C5 C8 C11 C16 132.0(11) . .
C9 C8 C11 C16 -104.7(13) . .
C10 C8 C11 C16 16.1(14) . .
C5 C8 C11 C12 -49.2(12) . .
C9 C8 C11 C12 74.1(11) . .
C10 C8 C11 C12 -165.1(9) . .
C16 C11 C12 C13 0.3(14) . .
C8 C11 C12 C13 -178.6(8) . .
C11 C12 C13 C14 -1.7(14) . .
C12 C13 C14 C15 1.7(14) . .
C12 C13 C14 C17 -178.2(8) . .
C13 C14 C15 C16 -0.2(16) . .
C17 C14 C15 C16 179.7(10) . .
C14 C15 C16 C11 -1.2(17) . .
C12 C11 C16 C15 1.1(16) . .
C8 C11 C16 C15 179.8(10) . .
C15 C14 C17 O3 -177.0(9) . .
C13 C14 C17 O3 3.0(13) . .
C15 C14 C17 O4 3.1(14) . .
C13 C14 C17 O4 -177.0(9) . .
N1 C18 C19 C20 -4(2) . .
C18 C19 C20 C21 4(3) . .
C19 C20 C21 C22 -3(2) . .
C19 C20 C21 C23 -179.5(15) . .
C20 C21 C22 N1 1.0(19) . .
C23 C21 C22 N1 177.8(11) . .
C19 C18 N1 C22 2.0(18) . .
C19 C18 N1 Mn1 -173.5(10) . .
C21 C22 N1 C18 -0.7(16) . .
C21 C22 N1 Mn1 174.8(9) . .
O1 Mn1 N1 C18 104.2(8) 2_757 .
O1 Mn1 N1 C18 -167.9(8) . .
O3 Mn1 N1 C18 -74.8(8) 2_756 .
O3 Mn1 N1 C18 10.9(9) 1_556 .
N1 Mn1 N1 C18 -31.9(8) 2_757 .
O1 Mn1 N1 C22 -71.3(7) 2_757 .
O1 Mn1 N1 C22 16.6(8) . .
O3 Mn1 N1 C22 109.7(7) 2_756 .
O3 Mn1 N1 C22 -164.6(7) 1_556 .
N1 Mn1 N1 C22 152.7(7) 2_757 .
O2 C1 O1 Mn1 93.0(10) . .
C2 C1 O1 Mn1 -86.6(10) . .
O1 Mn1 O1 C1 -83.1(9) 2_757 .
O3 Mn1 O1 C1 110.1(9) 2_756 .
O3 Mn1 O1 C1 18.5(19) 1_556 .
N1 Mn1 O1 C1 -166.6(8) . .
N1 Mn1 O1 C1 14.2(9) 2_757 .
O1 C1 O2 Mn2 2.0(11) . .
C2 C1 O2 Mn2 -178.5(6) . .
O2 Mn2 O2 C1 -26.0(6) 2_757 .
O4 Mn2 O2 C1 72.6(7) 2_766 .
O4 Mn2 O2 C1 -125.9(6) 1_566 .
O4 C17 O3 Mn1 97.2(11) . 1_554
C14 C17 O3 Mn1 -82.7(11) . 1_554
O3 C17 O4 Mn2 0.1(11) . 1_544
C14 C17 O4 Mn2 -179.9(6) . 1_544
